data_7004308
loop_
_publ_author_name
'Aslani, Alireza'
'Morsali, Ali'
'Zeller, Matthias'

_publ_section_title
;
 Dynamic crystal-to-crystal conversion of a 3D--3D coordination polymer
 by de- and re-hydration
;
_journal_issue 38
_journal_name_full 'Dalton Transactions'
_journal_page_first 5173
_journal_page_last 5177
_journal_paper_doi 10.1039/b805367g
_journal_year 2008
_chemical_formula_moiety '(C6 H4 N O2)2 Pb'
_chemical_formula_sum 'C12 H8 N2 O4 Pb'
_chemical_formula_weight 451.39
_chemical_name_systematic
;
?
;
_space_group_IT_number 60
_symmetry_cell_setting orthorhombic
_symmetry_space_group_name_Hall '-P 2n 2ab'
_symmetry_space_group_name_H-M 'P b c n'
_atom_sites_solution_hydrogens difmap
_atom_sites_solution_primary direct
_atom_sites_solution_secondary difmap
_audit_creation_method SHELXL-97
_cell_angle_alpha 90.00
_cell_angle_beta 90.00
_cell_angle_gamma 90.00
_cell_formula_units_Z 8
_cell_length_a 16.595(1)
_cell_length_b 10.028(1)
_cell_length_c 14.635(1)
_cell_measurement_reflns_used 19872
_cell_measurement_temperature 293(2)
_cell_measurement_theta_max 30.034
_cell_measurement_theta_min 0.998
_cell_volume 2435.5(3)
_computing_cell_refinement 'DENZO (Otwinowski & Minor, 1997) COLLECT (Hooft, 1998)'
_computing_data_collection 'DENZO (Otwinowski & Minor, 1997) COLLECT (Hooft, 1998)'
_computing_data_reduction 'HKL package (Otwinowski & Minor, 1997)'
_computing_molecular_graphics 'PLATON (Spek, 1980-2004)'
_computing_publication_material 'SHELXL-97 (Sheldrick, 1997)'
_computing_structure_refinement 'SHELXL-97 (Sheldrick, 1997)'
_computing_structure_solution 'SHELXS-97 (Sheldrick, 1990)'
_diffrn_ambient_temperature 293(2)
_diffrn_measured_fraction_theta_full .999
_diffrn_measured_fraction_theta_max .999
_diffrn_measurement_device_type 'Nonius kappa-CCD diffractometer'
_diffrn_measurement_method 'phi and omega scans'
_diffrn_radiation_monochromator graphite
_diffrn_radiation_source 'fine-focus sealed tube'
_diffrn_radiation_type MoK\a
_diffrn_radiation_wavelength 0.71069
_diffrn_reflns_av_R_equivalents 0.0651
_diffrn_reflns_av_sigmaI/netI 0.0269
_diffrn_reflns_limit_h_max 23
_diffrn_reflns_limit_h_min -23
_diffrn_reflns_limit_k_max 14
_diffrn_reflns_limit_k_min -13
_diffrn_reflns_limit_l_max 14
_diffrn_reflns_limit_l_min -20
_diffrn_reflns_number 37528
_diffrn_reflns_theta_full 30.03
_diffrn_reflns_theta_max 30.03
_diffrn_reflns_theta_min 2.37
_exptl_absorpt_coefficient_mu 13.866
_exptl_absorpt_correction_T_max 0.0905
_exptl_absorpt_correction_T_min 0.0305
_exptl_absorpt_correction_type multi-scan
_exptl_absorpt_process_details 'Sortav, Blessing Acta A51 33-70'
_exptl_crystal_colour colourless
_exptl_crystal_density_diffrn 2.462
_exptl_crystal_density_method 'not measured'
_exptl_crystal_description needdle
_exptl_crystal_F_000 1664
_exptl_crystal_size_max 0.55
_exptl_crystal_size_mid 0.12
_exptl_crystal_size_min 0.09
_refine_diff_density_max 1.093
_refine_diff_density_min -1.723
_refine_diff_density_rms .238
_refine_ls_extinction_method none
_refine_ls_goodness_of_fit_ref 1.080
_refine_ls_hydrogen_treatment constr
_refine_ls_matrix_type full
_refine_ls_number_parameters 172
_refine_ls_number_reflns 3553
_refine_ls_number_restraints 0
_refine_ls_restrained_S_all 1.080
_refine_ls_R_factor_all 0.0434
_refine_ls_R_factor_gt 0.0277
_refine_ls_shift/su_max 0.001
_refine_ls_shift/su_mean 0.000
_refine_ls_structure_factor_coef Fsqd
_refine_ls_weighting_details 'calc w=1/[\s^2^(Fo^2^)+(0.0308P)^2^+2.4500P] where P=(Fo^2^+2Fc^2^)/3'
_refine_ls_weighting_scheme calc
_refine_ls_wR_factor_gt 0.0609
_refine_ls_wR_factor_ref 0.0663
_reflns_number_gt 2736
_reflns_number_total 3553
_reflns_threshold_expression >2sigma(I)
_cod_data_source_file b805367g.txt
_cod_data_source_block SH-542
_cod_original_sg_symbol_H-M 'P bcn'
_cod_database_code 7004308

loop_
_symmetry_equiv_pos_as_xyz
'x, y, z'
'-x+1/2, -y+1/2, z+1/2'
'x+1/2, -y+1/2, -z'
'-x, y, -z+1/2'
'-x, -y, -z'
'x-1/2, y-1/2, -z-1/2'
'-x-1/2, y-1/2, z'
'x, -y, z-1/2'

loop_
_atom_site_label
_atom_site_type_symbol
_atom_site_fract_x
_atom_site_fract_y
_atom_site_fract_z
_atom_site_U_iso_or_equiv
_atom_site_adp_type
_atom_site_occupancy
_atom_site_symmetry_multiplicity
_atom_site_calc_flag
_atom_site_refinement_flags
_atom_site_disorder_assembly
_atom_site_disorder_group
Pb Pb -0.435654(8) 0.379691(14) -0.384065(10) 0.02561(6) Uani 1 1 d . . .
O1 O -0.31492(17) 0.3274(3) -0.2955(2) 0.0336(7) Uani 1 1 d . . .
O2 O -0.41167(19) 0.3575(3) -0.1938(2) 0.0403(7) Uani 1 1 d . . .
O3 O -0.3906(3) 0.6154(3) -0.3450(3) 0.0535(10) Uani 1 1 d . . .
O4 O -0.4899(2) 0.6336(3) -0.4451(2) 0.0422(8) Uani 1 1 d . . .
N1 N -0.1797(2) 0.1780(4) -0.0082(3) 0.0353(8) Uani 1 1 d . . .
N2 N -0.4439(3) 0.1097(4) -0.3574(4) 0.0441(10) Uani 1 1 d . . .
C1 C -0.3422(2) 0.3237(4) -0.2154(3) 0.0294(9) Uani 1 1 d . . .
C2 C -0.2858(2) 0.2701(4) -0.1424(3) 0.0283(9) Uani 1 1 d . . .
C3 C -0.2217(3) 0.1889(4) -0.1641(3) 0.0329(9) Uani 1 1 d . . .
H3 H -0.2127 0.1644 -0.2245 0.040 Uiso 1 1 calc R . .
C4 C -0.1712(3) 0.1444(5) -0.0965(3) 0.0348(10) Uani 1 1 d . . .
H4 H -0.1289 0.0882 -0.1127 0.042 Uiso 1 1 calc R . .
C5 C -0.2423(3) 0.2562(5) 0.0123(3) 0.0382(10) Uani 1 1 d . . .
H5 H -0.2499 0.2802 0.0731 0.046 Uiso 1 1 calc R . .
C6 C -0.2962(3) 0.3035(5) -0.0518(3) 0.0351(10) Uani 1 1 d . . .
H6 H -0.3391 0.3573 -0.0340 0.042 Uiso 1 1 calc R . .
C7 C -0.4428(3) 0.6830(5) -0.3877(3) 0.0314(9) Uani 1 1 d . . .
C8 C -0.4455(3) 0.8305(5) -0.3719(3) 0.0311(9) Uani 1 1 d . . .
C9 C -0.3783(3) 0.8985(4) -0.3416(4) 0.0400(11) Uani 1 1 d . . .
H9 H -0.3324 0.8517 -0.3243 0.048 Uiso 1 1 calc R . .
C10 C -0.3792(3) 0.0358(4) -0.3371(4) 0.0445(12) Uani 1 1 d . . .
H10 H -0.3324 0.0793 -0.3190 0.053 Uiso 1 1 calc R . .
C11 C -0.5111(3) 0.0431(5) -0.3829(4) 0.0456(12) Uani 1 1 d . . .
H11 H -0.5577 0.0916 -0.3947 0.055 Uiso 1 1 calc R . .
C12 C -0.5135(3) 0.9062(5) -0.3921(4) 0.0433(12) Uani 1 1 d . . .
H12 H -0.5605 0.8646 -0.4118 0.052 Uiso 1 1 calc R . .

loop_
_atom_site_aniso_label
_atom_site_aniso_U_11
_atom_site_aniso_U_22
_atom_site_aniso_U_33
_atom_site_aniso_U_23
_atom_site_aniso_U_13
_atom_site_aniso_U_12
Pb 0.02591(9) 0.02371(9) 0.02721(9) 0.00030(6) -0.00097(6) 0.00058(5)
O1 0.0298(15) 0.0431(16) 0.0278(16) 0.0007(13) -0.0001(13) 0.0021(13)
O2 0.0261(14) 0.057(2) 0.0375(19) 0.0020(16) 0.0022(13) 0.0079(14)
O3 0.065(3) 0.0277(17) 0.068(3) -0.0017(16) -0.031(2) -0.0005(16)
O4 0.0472(19) 0.0316(16) 0.048(2) -0.0078(14) -0.0136(16) 0.0024(14)
N1 0.0299(19) 0.044(2) 0.032(2) 0.0039(16) -0.0028(15) 0.0030(16)
N2 0.048(3) 0.027(2) 0.058(3) 0.0005(17) 0.000(2) 0.0017(17)
C1 0.028(2) 0.029(2) 0.032(2) -0.0012(17) -0.0037(17) -0.0039(16)
C2 0.025(2) 0.035(2) 0.025(2) 0.0004(16) -0.0013(16) -0.0015(16)
C3 0.036(2) 0.038(2) 0.024(2) -0.0003(18) 0.0000(18) 0.0048(18)
C4 0.026(2) 0.039(2) 0.040(3) -0.0009(19) -0.0035(18) 0.0036(18)
C5 0.039(2) 0.050(3) 0.025(2) -0.003(2) 0.0002(19) 0.003(2)
C6 0.030(2) 0.044(2) 0.032(2) 0.0028(19) -0.0003(18) 0.0088(19)
C7 0.033(2) 0.028(2) 0.033(2) -0.0041(17) -0.0029(19) -0.0020(16)
C8 0.033(2) 0.029(2) 0.032(2) -0.0031(17) -0.0032(17) 0.0003(17)
C9 0.043(3) 0.027(2) 0.050(3) -0.0014(19) -0.013(2) -0.0031(19)
C10 0.045(3) 0.033(2) 0.056(3) -0.004(2) -0.013(2) -0.008(2)
C11 0.040(3) 0.034(2) 0.063(4) -0.002(2) -0.002(2) 0.008(2)
C12 0.038(3) 0.035(2) 0.058(3) -0.002(2) -0.005(2) -0.003(2)

loop_
_atom_type_symbol
_atom_type_description
_atom_type_scat_dispersion_real
_atom_type_scat_dispersion_imag
_atom_type_scat_source
C C .0033 .0016 'International Tables Vol C Tables 4.2.6.8 and 6.1.1.4'
H H .0000 .0000 'International Tables Vol C Tables 4.2.6.8 and 6.1.1.4'
N N .0061 .0033 'International Tables Vol C Tables 4.2.6.8 and 6.1.1.4'
O O .0106 .0060 'International Tables Vol C Tables 4.2.6.8 and 6.1.1.4'
Pb Pb -3.3944 10.1111 'International Tables Vol C Tables 4.2.6.8 and 6.1.1.4'

loop_
_geom_angle_atom_site_label_1
_geom_angle_atom_site_label_2
_geom_angle_atom_site_label_3
_geom_angle
_geom_angle_site_symmetry_1
_geom_angle_site_symmetry_3
_geom_angle_publ_flag
O1 Pb O3 80.73(11) . . ?
O1 Pb N1 74.32(10) . 2_454 ?
O3 Pb N1 98.14(14) . 2_454 ?
O1 Pb N2 75.73(12) . . ?
O3 Pb N2 154.30(13) . . ?
N1 Pb N2 85.40(13) 2_454 . ?
C1 O1 Pb 101.9(2) . . ?
C7 O3 Pb 100.7(3) . . ?
C5 N1 C4 116.4(4) . . ?
C5 N1 Pb 121.7(3) . 2_455 ?
C4 N1 Pb 121.3(3) . 2_455 ?
C10 N2 C11 116.6(4) . . ?
C10 N2 Pb 122.6(3) . . ?
C11 N2 Pb 119.4(3) . . ?
O2 C1 O1 124.3(4) . . ?
O2 C1 C2 119.3(4) . . ?
O1 C1 C2 116.4(4) . . ?
C3 C2 C6 117.6(4) . . ?
C3 C2 C1 121.5(4) . . ?
C6 C2 C1 120.9(4) . . ?
C4 C3 C2 119.9(4) . . ?
C4 C3 H3 120.1 . . ?
C2 C3 H3 120.1 . . ?
N1 C4 C3 123.3(4) . . ?
N1 C4 H4 118.4 . . ?
C3 C4 H4 118.4 . . ?
N1 C5 C6 123.6(4) . . ?
N1 C5 H5 118.2 . . ?
C6 C5 H5 118.2 . . ?
C2 C6 C5 119.3(4) . . ?
C2 C6 H6 120.4 . . ?
C5 C6 H6 120.4 . . ?
O4 C7 O3 123.2(4) . . ?
O4 C7 C8 118.4(4) . . ?
O3 C7 C8 118.3(4) . . ?
C9 C8 C12 117.0(4) . . ?
C9 C8 C7 120.9(4) . . ?
C12 C8 C7 122.0(4) . . ?
C10 C9 C8 120.0(5) 1_565 . ?
C10 C9 H9 120.0 1_565 . ?
C8 C9 H9 120.0 . . ?
N2 C10 C9 123.5(5) . 1_545 ?
N2 C10 H10 118.2 . . ?
C9 C10 H10 118.2 1_545 . ?
N2 C11 C12 122.9(5) . 1_545 ?
N2 C11 H11 118.6 . . ?
C12 C11 H11 118.6 1_545 . ?
C11 C12 C8 119.8(5) 1_565 . ?
C11 C12 H12 120.1 1_565 . ?
C8 C12 H12 120.1 . . ?

loop_
_geom_bond_atom_site_label_1
_geom_bond_atom_site_label_2
_geom_bond_distance
_geom_bond_site_symmetry_2
_geom_bond_publ_flag
Pb O1 2.443(3) . ?
Pb O3 2.544(3) . ?
Pb N1 2.701(4) 2_454 ?
Pb N2 2.739(4) . ?
O1 C1 1.258(5) . ?
O2 C1 1.242(5) . ?
O3 C7 1.265(6) . ?
O4 C7 1.251(5) . ?
N1 C5 1.336(6) . ?
N1 C4 1.343(6) . ?
N1 Pb 2.701(4) 2_455 ?
N2 C10 1.338(6) . ?
N2 C11 1.351(7) . ?
C1 C2 1.519(6) . ?
C2 C3 1.377(6) . ?
C2 C6 1.378(6) . ?
C3 C4 1.371(6) . ?
C3 H3 0.9300 . ?
C4 H4 0.9300 . ?
C5 C6 1.380(6) . ?
C5 H5 0.9300 . ?
C6 H6 0.9300 . ?
C7 C8 1.497(6) . ?
C8 C9 1.381(6) . ?
C8 C12 1.392(7) . ?
C9 C10 1.378(6) 1_565 ?
C9 H9 0.9300 . ?
C10 C9 1.378(6) 1_545 ?
C10 H10 0.9300 . ?
C11 C12 1.380(6) 1_545 ?
C11 H11 0.9300 . ?
C12 C11 1.380(6) 1_565 ?
C12 H12 0.9300 . ?

loop_
_geom_torsion_atom_site_label_1
_geom_torsion_atom_site_label_2
_geom_torsion_atom_site_label_3
_geom_torsion_atom_site_label_4
_geom_torsion
_geom_torsion_site_symmetry_1
_geom_torsion_site_symmetry_2
_geom_torsion_site_symmetry_3
_geom_torsion_site_symmetry_4
_geom_torsion_publ_flag
O3 Pb O1 C1 87.5(3) . . . . ?
N1 Pb O1 C1 -171.3(3) 2_454 . . . ?
N2 Pb O1 C1 -82.1(3) . . . . ?
O1 Pb O3 C7 176.9(3) . . . . ?
N1 Pb O3 C7 104.4(3) 2_454 . . . ?
N2 Pb O3 C7 -159.3(3) . . . . ?
O1 Pb N2 C10 -21.1(4) . . . . ?
O3 Pb N2 C10 -45.4(7) . . . . ?
N1 Pb N2 C10 53.9(5) 2_454 . . . ?
O1 Pb N2 C11 172.6(4) . . . . ?
O3 Pb N2 C11 148.3(4) . . . . ?
N1 Pb N2 C11 -112.5(4) 2_454 . . . ?
Pb O1 C1 O2 -8.3(5) . . . . ?
Pb O1 C1 C2 169.9(3) . . . . ?
O2 C1 C2 C3 156.5(4) . . . . ?
O1 C1 C2 C3 -21.9(6) . . . . ?
O2 C1 C2 C6 -24.9(6) . . . . ?
O1 C1 C2 C6 156.8(4) . . . . ?
C6 C2 C3 C4 0.1(6) . . . . ?
C1 C2 C3 C4 178.8(4) . . . . ?
C5 N1 C4 C3 1.6(7) . . . . ?
Pb N1 C4 C3 -169.7(3) 2_455 . . . ?
C2 C3 C4 N1 -1.3(7) . . . . ?
C4 N1 C5 C6 -0.7(7) . . . . ?
Pb N1 C5 C6 170.5(4) 2_455 . . . ?
C3 C2 C6 C5 0.7(7) . . . . ?
C1 C2 C6 C5 -178.0(4) . . . . ?
N1 C5 C6 C2 -0.4(8) . . . . ?
Pb O3 C7 O4 -11.8(6) . . . . ?
Pb O3 C7 C8 171.3(3) . . . . ?
O4 C7 C8 C9 -153.0(5) . . . . ?
O3 C7 C8 C9 24.0(7) . . . . ?
O4 C7 C8 C12 23.1(7) . . . . ?
O3 C7 C8 C12 -159.9(5) . . . . ?
C12 C8 C9 C10 -3.4(7) . . . 1_565 ?
C7 C8 C9 C10 172.9(5) . . . 1_565 ?
C11 N2 C10 C9 0.4(9) . . . 1_545 ?
Pb N2 C10 C9 -166.3(4) . . . 1_545 ?
C10 N2 C11 C12 -2.9(8) . . . 1_545 ?
Pb N2 C11 C12 164.3(4) . . . 1_545 ?
C9 C8 C12 C11 1.1(7) . . . 1_565 ?
C7 C8 C12 C11 -175.2(5) . . . 1_565 ?
